data_2017736
loop_
_publ_author_name
'Marushima, Yuta'
'Uchiumi, Yuri'
'Ogu, Kenichi'
'Hori, Akiko'

_publ_section_title
;
 Intermolecular \p-stacking and F&#x00B7;&#x00B7;&#x00B7;F interactions
 of fluorine-substituted <i>meso</i>-alkynylporphyrin
;
_journal_coeditor_code BM3094
_journal_issue 8
_journal_name_full 'Acta Crystallographica Section C'
_journal_page_first o406
_journal_page_last o409
_journal_paper_doi 10.1107/S0108270110026405
_journal_volume 66
_journal_year 2010
_chemical_formula_iupac 'C50 H50 N4'
_chemical_formula_moiety 'C50 H50 N4'
_chemical_formula_sum 'C50 H50 N4'
_chemical_formula_weight 706.94
_chemical_name_systematic
;
5,15-bis[(4-butylphenyl)ethynyl]-10,20-dipropylporphyrin
;
_space_group_IT_number 15
_symmetry_cell_setting monoclinic
_symmetry_space_group_name_Hall '-C 2yc'
_symmetry_space_group_name_H-M 'C 1 2/c 1'
_atom_sites_solution_hydrogens geom
_atom_sites_solution_primary direct
_atom_sites_solution_secondary difmap
_cell_angle_alpha 90.00
_cell_angle_beta 111.2520(10)
_cell_angle_gamma 90.00
_cell_formula_units_Z 4
_cell_length_a 33.613(3)
_cell_length_b 5.2845(5)
_cell_length_c 23.152(2)
_cell_measurement_reflns_used 2683
_cell_measurement_temperature 100
_cell_measurement_theta_max 27.23
_cell_measurement_theta_min 2.60
_cell_volume 3832.8(6)
_computing_cell_refinement 'SAINT (Bruker, 2006)'
_computing_data_collection 'APEX2 (Bruker, 2006)'
_computing_data_reduction 'SAINT (Bruker, 2006)'
_computing_molecular_graphics 'SHELXTL (Sheldrick, 2008)'
_computing_publication_material 'SHELXTL (Sheldrick, 2008)'
_computing_structure_refinement 'SHELXL97 (Sheldrick, 2008)'
_computing_structure_solution 'SHELXS97 (Sheldrick, 2008)'
_diffrn_ambient_temperature 100
_diffrn_detector_area_resol_mean 8.333
_diffrn_measured_fraction_theta_full 0.979
_diffrn_measured_fraction_theta_max 0.979
_diffrn_measurement_device_type 'Bruker APEXII CCD'
_diffrn_measurement_method '\f and \w'
_diffrn_radiation_monochromator graphite
_diffrn_radiation_source 'sealed tube'
_diffrn_radiation_type MoK\a
_diffrn_radiation_wavelength 0.71073
_diffrn_reflns_av_R_equivalents 0.0276
_diffrn_reflns_av_sigmaI/netI 0.0411
_diffrn_reflns_limit_h_max 42
_diffrn_reflns_limit_h_min -36
_diffrn_reflns_limit_k_max 6
_diffrn_reflns_limit_k_min -6
_diffrn_reflns_limit_l_max 29
_diffrn_reflns_limit_l_min -26
_diffrn_reflns_number 10125
_diffrn_reflns_theta_full 27.47
_diffrn_reflns_theta_max 27.47
_diffrn_reflns_theta_min 2.60
_exptl_absorpt_coefficient_mu 0.071
_exptl_absorpt_correction_T_max 0.9957
_exptl_absorpt_correction_T_min 0.9803
_exptl_absorpt_correction_type empirical
_exptl_absorpt_process_details '(SADABS; Sheldrick, 1996)'
_exptl_crystal_colour 'dark blue'
_exptl_crystal_density_diffrn 1.225
_exptl_crystal_density_method 'not measured'
_exptl_crystal_description prismatic
_exptl_crystal_F_000 1512
_exptl_crystal_size_max 0.28
_exptl_crystal_size_mid 0.14
_exptl_crystal_size_min 0.06
_refine_diff_density_max 0.236
_refine_diff_density_min -0.227
_refine_ls_extinction_method none
_refine_ls_goodness_of_fit_ref 1.026
_refine_ls_hydrogen_treatment mixed
_refine_ls_matrix_type full
_refine_ls_number_parameters 250
_refine_ls_number_reflns 4292
_refine_ls_number_restraints 0
_refine_ls_restrained_S_all 1.026
_refine_ls_R_factor_all 0.0678
_refine_ls_R_factor_gt 0.0437
_refine_ls_shift/su_max 0.001
_refine_ls_shift/su_mean 0.000
_refine_ls_structure_factor_coef Fsqd
_refine_ls_weighting_details 'calc w=1/[\s^2^(Fo^2^)+(0.0477P)^2^+1.9292P] where P=(Fo^2^+2Fc^2^)/3'
_refine_ls_weighting_scheme calc
_refine_ls_wR_factor_gt 0.0991
_refine_ls_wR_factor_ref 0.1097
_reflns_number_gt 3128
_reflns_number_total 4292
_reflns_threshold_expression 'I > 2\s(I)'
_cod_data_source_file bm3094.cif
_cod_data_source_block II
_cod_original_cell_volume 3832.7(6)
_cod_original_sg_symbol_H-M 'C 2/c'
_cod_database_code 2017736
_cod_database_fobs_code 2017736

loop_
_symmetry_equiv_pos_as_xyz
'x, y, z'
'-x, y, -z+1/2'
'x+1/2, y+1/2, z'
'-x+1/2, y+1/2, -z+1/2'
'-x, -y, -z'
'x, -y, z-1/2'
'-x+1/2, -y+1/2, -z'
'x+1/2, -y+1/2, z-1/2'

loop_
_atom_site_type_symbol
_atom_site_label
_atom_site_fract_x
_atom_site_fract_y
_atom_site_fract_z
_atom_site_U_iso_or_equiv
_atom_site_adp_type
_atom_site_calc_flag
_atom_site_refinement_flags
_atom_site_occupancy
_atom_site_disorder_assembly
_atom_site_disorder_group
N N1 0.04748(4) 0.7578(2) 0.01432(5) 0.0202(3) Uani d . 1 . .
N N2 0.02993(4) 0.3394(2) 0.08792(5) 0.0195(3) Uani d . 1 . .
C C1 0.05081(4) 0.9507(3) -0.02369(6) 0.0204(3) Uani d . 1 . .
C C2 0.08937(5) 1.0980(3) 0.00689(7) 0.0237(3) Uani d . 1 . .
H H2 0.0990 1.2396 -0.0097 0.028 Uiso calc R 1 . .
C C3 0.10870(4) 0.9937(3) 0.06334(7) 0.0233(3) Uani d . 1 . .
H H3 0.1347 1.0474 0.0942 0.028 Uiso calc R 1 . .
C C4 0.08223(4) 0.7844(3) 0.06778(6) 0.0207(3) Uani d . 1 . .
C C5 0.09127(4) 0.6358(3) 0.12180(6) 0.0198(3) Uani d . 1 . .
C C6 0.06712(4) 0.4330(3) 0.13039(6) 0.0196(3) Uani d . 1 . .
C C7 0.07656(5) 0.2848(3) 0.18515(7) 0.0229(3) Uani d . 1 . .
H H7 0.1005 0.3062 0.2225 0.028 Uiso calc R 1 . .
C C8 0.04548(5) 0.1079(3) 0.17489(6) 0.0227(3) Uani d . 1 . .
H H8 0.0439 -0.0159 0.2037 0.027 Uiso calc R 1 . .
C C9 0.01550(4) 0.1402(3) 0.11302(6) 0.0200(3) Uani d . 1 . .
C C10 -0.02150(4) -0.0029(3) 0.08350(6) 0.0197(3) Uani d . 1 . .
C C11 0.12819(4) 0.7034(3) 0.17452(6) 0.0216(3) Uani d . 1 . .
C C12 0.15816(4) 0.7621(3) 0.21982(7) 0.0222(3) Uani d . 1 . .
C C13 0.19470(4) 0.8152(3) 0.27460(6) 0.0217(3) Uani d . 1 . .
C C14 0.20357(5) 0.6575(3) 0.32616(7) 0.0274(4) Uani d . 1 . .
H H14 0.1846 0.5235 0.3255 0.033 Uiso calc R 1 . .
C C15 0.23992(5) 0.6954(3) 0.37827(7) 0.0283(4) Uani d . 1 . .
H H15 0.2454 0.5867 0.4130 0.034 Uiso calc R 1 . .
C C16 0.26840(4) 0.8889(3) 0.38082(7) 0.0225(3) Uani d . 1 . .
C C17 0.25905(5) 1.0491(3) 0.32999(7) 0.0257(3) Uani d . 1 . .
H H17 0.2779 1.1847 0.3312 0.031 Uiso calc R 1 . .
C C18 0.22252(5) 1.0147(3) 0.27728(7) 0.0259(3) Uani d . 1 . .
H H18 0.2166 1.1270 0.2431 0.031 Uiso calc R 1 . .
C C19 0.30802(4) 0.9266(3) 0.43841(7) 0.0254(3) Uani d . 1 . .
H H19A 0.3315 0.9901 0.4260 0.031 Uiso calc R 1 . .
H H19B 0.3170 0.7613 0.4592 0.031 Uiso calc R 1 . .
C C20 0.30077(5) 1.1123(3) 0.48413(7) 0.0271(4) Uani d . 1 . .
H H20A 0.2948 1.2816 0.4645 0.033 Uiso calc R 1 . .
H H20B 0.2752 1.0585 0.4925 0.033 Uiso calc R 1 . .
C C21 0.33820(5) 1.1349(3) 0.54565(7) 0.0260(3) Uani d . 1 . .
H H21A 0.3431 0.9691 0.5670 0.031 Uiso calc R 1 . .
H H21B 0.3643 1.1797 0.5375 0.031 Uiso calc R 1 . .
C C22 0.33023(5) 1.3342(3) 0.58772(7) 0.0298(4) Uani d . 1 . .
H H22A 0.3285 1.5016 0.5687 0.045 Uiso calc R 1 . .
H H22B 0.3537 1.3322 0.6280 0.045 Uiso calc R 1 . .
H H22C 0.3034 1.2970 0.5935 0.045 Uiso calc R 1 . .
C C23 -0.03103(4) -0.2186(3) 0.11947(7) 0.0226(3) Uani d . 1 . .
H H23A -0.0038 -0.2838 0.1497 0.027 Uiso calc R 1 . .
H H23B -0.0448 -0.3577 0.0905 0.027 Uiso calc R 1 . .
C C24 -0.06012(5) -0.1403(3) 0.15405(7) 0.0275(4) Uani d . 1 . .
H H24A -0.0462 -0.0030 0.1835 0.033 Uiso calc R 1 . .
H H24B -0.0871 -0.0727 0.1239 0.033 Uiso calc R 1 . .
C C25 -0.07016(5) -0.3585(3) 0.18939(7) 0.0326(4) Uani d . 1 . .
H H25A -0.0832 -0.4972 0.1607 0.049 Uiso calc R 1 . .
H H25B -0.0900 -0.3009 0.2089 0.049 Uiso calc R 1 . .
H H25C -0.0437 -0.4179 0.2214 0.049 Uiso calc R 1 . .
H H1 0.0177(6) 0.394(4) 0.0483(8) 0.043(5) Uiso d . 1 . .

loop_
_atom_site_aniso_label
_atom_site_aniso_U_11
_atom_site_aniso_U_22
_atom_site_aniso_U_33
_atom_site_aniso_U_12
_atom_site_aniso_U_13
_atom_site_aniso_U_23
N1 0.0150(6) 0.0278(7) 0.0161(6) 0.0011(5) 0.0035(5) -0.0022(5)
N2 0.0145(6) 0.0271(7) 0.0145(6) -0.0002(5) 0.0025(5) -0.0008(5)
C1 0.0156(7) 0.0264(8) 0.0197(7) 0.0008(6) 0.0070(6) -0.0015(6)
C2 0.0174(7) 0.0288(8) 0.0238(8) -0.0036(6) 0.0063(6) -0.0014(6)
C3 0.0155(7) 0.0311(8) 0.0213(7) -0.0021(6) 0.0040(6) -0.0037(6)
C4 0.0134(7) 0.0277(8) 0.0188(7) 0.0010(6) 0.0033(6) -0.0037(6)
C5 0.0128(6) 0.0268(8) 0.0175(7) 0.0016(6) 0.0028(5) -0.0041(6)
C6 0.0142(6) 0.0265(8) 0.0156(7) 0.0029(6) 0.0023(5) -0.0029(6)
C7 0.0192(7) 0.0287(8) 0.0176(7) 0.0037(6) 0.0028(6) -0.0013(6)
C8 0.0210(7) 0.0276(8) 0.0170(7) 0.0020(6) 0.0041(6) 0.0005(6)
C9 0.0170(7) 0.0242(8) 0.0192(7) 0.0026(6) 0.0070(6) -0.0011(6)
C10 0.0155(6) 0.0248(7) 0.0190(7) 0.0022(6) 0.0064(5) -0.0015(6)
C11 0.0175(7) 0.0257(8) 0.0204(7) 0.0000(6) 0.0055(6) -0.0005(6)
C12 0.0174(7) 0.0259(8) 0.0214(7) 0.0003(6) 0.0046(6) -0.0005(6)
C13 0.0154(7) 0.0267(8) 0.0201(7) 0.0019(6) 0.0030(6) -0.0031(6)
C14 0.0220(8) 0.0268(8) 0.0275(8) -0.0035(7) 0.0018(6) 0.0026(7)
C15 0.0259(8) 0.0287(8) 0.0232(8) 0.0005(7) 0.0002(6) 0.0052(7)
C16 0.0166(7) 0.0268(8) 0.0217(7) 0.0034(6) 0.0038(6) -0.0028(6)
C17 0.0206(7) 0.0309(8) 0.0238(8) -0.0051(7) 0.0061(6) -0.0019(7)
C18 0.0243(8) 0.0318(8) 0.0189(7) -0.0024(7) 0.0047(6) 0.0018(7)
C19 0.0157(7) 0.0317(8) 0.0232(8) 0.0004(6) 0.0001(6) -0.0010(7)
C20 0.0207(7) 0.0299(8) 0.0234(8) 0.0015(7) -0.0009(6) -0.0018(7)
C21 0.0190(7) 0.0298(8) 0.0229(8) -0.0027(6) 0.0001(6) 0.0002(7)
C22 0.0254(8) 0.0330(9) 0.0266(8) -0.0064(7) 0.0042(7) -0.0027(7)
C23 0.0183(7) 0.0251(8) 0.0213(7) 0.0012(6) 0.0033(6) 0.0006(6)
C24 0.0269(8) 0.0314(9) 0.0258(8) 0.0001(7) 0.0114(7) 0.0017(7)
C25 0.0327(9) 0.0375(10) 0.0271(8) -0.0075(8) 0.0103(7) 0.0012(7)

loop_
_atom_type_symbol
_atom_type_description
_atom_type_scat_dispersion_real
_atom_type_scat_dispersion_imag
_atom_type_scat_source
C C 0.0033 0.0016 'International Tables Vol C Tables 4.2.6.8 and 6.1.1.4'
H H 0.0000 0.0000 'International Tables Vol C Tables 4.2.6.8 and 6.1.1.4'
N N 0.0061 0.0033 'International Tables Vol C Tables 4.2.6.8 and 6.1.1.4'

loop_
_geom_angle_atom_site_label_1
_geom_angle_atom_site_label_2
_geom_angle_atom_site_label_3
_geom_angle_site_symmetry_1
_geom_angle_site_symmetry_3
_geom_angle
_geom_angle_publ_flag
C4 N1 C1 . . 105.17(12) ?
C6 N2 C9 . . 110.06(12) ?
C6 N2 H1 . . 124.8(12) ?
C9 N2 H1 . . 125.0(12) ?
N1 C1 C10 1 5_565 125.75(13) ?
N1 C1 C10 . 5_565 125.75(13) ?
N1 C1 C2 1 . 110.43(12) ?
N1 C1 C2 . . 110.43(12) ?
C10 C1 C2 5_565 . 123.82(13) ?
C3 C2 C1 . . 106.51(13) ?
C3 C2 H2 . . 126.7 ?
C1 C2 H2 . . 126.7 ?
C2 C3 C4 . . 106.77(13) ?
C2 C3 H3 . . 126.6 ?
C4 C3 H3 . . 126.6 ?
N1 C4 C5 1 . 125.68(13) ?
N1 C4 C5 . . 125.68(13) ?
N1 C4 C3 1 . 111.11(13) ?
N1 C4 C3 . . 111.11(13) ?
C5 C4 C3 . . 123.18(12) ?
C6 C5 C4 . . 126.91(12) ?
C6 C5 C11 . . 115.87(13) ?
C4 C5 C11 . . 117.18(13) ?
N2 C6 C5 . . 126.74(13) ?
N2 C6 C7 . . 106.89(13) ?
C5 C6 C7 . . 126.37(13) ?
C8 C7 C6 . . 108.30(13) ?
C8 C7 H7 . . 125.9 ?
C6 C7 H7 . . 125.9 ?
C7 C8 C9 . . 108.12(13) ?
C7 C8 H8 . . 125.9 ?
C9 C8 H8 . . 125.9 ?
N2 C9 C10 . . 126.40(13) ?
N2 C9 C8 . . 106.64(12) ?
C10 C9 C8 . . 126.96(13) ?
C9 C10 C1 . 5_565 123.73(13) ?
C9 C10 C23 . . 117.70(12) ?
C1 C10 C23 5_565 . 118.53(12) ?
C12 C11 C5 . . 177.62(15) ?
C11 C12 C13 . . 176.30(17) ?
C18 C13 C14 . . 118.74(13) ?
C18 C13 C12 . . 122.10(13) ?
C14 C13 C12 . . 119.12(14) ?
C15 C14 C13 . . 120.36(14) ?
C15 C14 H14 . . 119.8 ?
C13 C14 H14 . . 119.8 ?
C14 C15 C16 . . 121.39(15) ?
C14 C15 H15 . . 119.3 ?
C16 C15 H15 . . 119.3 ?
C15 C16 C17 . . 118.17(13) ?
C15 C16 C19 . . 120.41(14) ?
C17 C16 C19 . . 121.40(14) ?
C16 C17 C18 . . 121.24(14) ?
C16 C17 H17 . . 119.4 ?
C18 C17 H17 . . 119.4 ?
C17 C18 C13 . . 120.06(14) ?
C17 C18 H18 . . 120.0 ?
C13 C18 H18 . . 120.0 ?
C16 C19 C20 . . 112.56(12) ?
C16 C19 H19A . . 109.1 ?
C20 C19 H19A . . 109.1 ?
C16 C19 H19B . . 109.1 ?
C20 C19 H19B . . 109.1 ?
H19A C19 H19B . . 107.8 ?
C21 C20 C19 . . 114.37(12) ?
C21 C20 H20A . . 108.7 ?
C19 C20 H20A . . 108.7 ?
C21 C20 H20B . . 108.7 ?
C19 C20 H20B . . 108.7 ?
H20A C20 H20B . . 107.6 ?
C22 C21 C20 . . 111.99(13) ?
C22 C21 H21A . . 109.2 ?
C20 C21 H21A . . 109.2 ?
C22 C21 H21B . . 109.2 ?
C20 C21 H21B . . 109.2 ?
H21A C21 H21B . . 107.9 ?
C21 C22 H22A . . 109.5 ?
C21 C22 H22B . . 109.5 ?
H22A C22 H22B . . 109.5 ?
C21 C22 H22C . . 109.5 ?
H22A C22 H22C . . 109.5 ?
H22B C22 H22C . . 109.5 ?
C10 C23 C24 . . 112.79(12) ?
C10 C23 H23A . . 109.0 ?
C24 C23 H23A . . 109.0 ?
C10 C23 H23B . . 109.0 ?
C24 C23 H23B . . 109.0 ?
H23A C23 H23B . . 107.8 ?
C25 C24 C23 . . 112.67(13) ?
C25 C24 H24A . . 109.1 ?
C23 C24 H24A . . 109.1 ?
C25 C24 H24B . . 109.1 ?
C23 C24 H24B . . 109.1 ?
H24A C24 H24B . . 107.8 ?
C24 C25 H25A . . 109.5 ?
C24 C25 H25B . . 109.5 ?
H25A C25 H25B . . 109.5 ?
C24 C25 H25C . . 109.5 ?
H25A C25 H25C . . 109.5 ?
H25B C25 H25C . . 109.5 ?

loop_
_geom_bond_atom_site_label_1
_geom_bond_atom_site_label_2
_geom_bond_site_symmetry_2
_geom_bond_distance
_geom_bond_publ_flag
N1 C4 . 1.3668(17) ?
N1 C1 . 1.3775(18) ?
N2 C6 . 1.3723(17) ?
N2 C9 . 1.3733(19) ?
N2 H1 . 0.906(18) ?
C1 N1 1 1.3775(18) ?
C1 C10 5_565 1.4053(19) ?
C1 C2 . 1.456(2) ?
C2 C3 . 1.348(2) ?
C2 H2 . 0.9500 ?
C3 C4 . 1.446(2) ?
C3 H3 . 0.9500 ?
C4 N1 1 1.3668(17) ?
C4 C5 . 1.413(2) ?
C5 C6 . 1.401(2) ?
C5 C11 . 1.4350(19) ?
C6 C7 . 1.425(2) ?
C7 C8 . 1.357(2) ?
C7 H7 . 0.9500 ?
C8 C9 . 1.4317(19) ?
C8 H8 . 0.9500 ?
C9 C10 . 1.403(2) ?
C10 C1 5_565 1.4054(19) ?
C10 C23 . 1.513(2) ?
C11 C12 . 1.202(2) ?
C12 C13 . 1.4375(19) ?
C13 C18 . 1.395(2) ?
C13 C14 . 1.397(2) ?
C14 C15 . 1.386(2) ?
C14 H14 . 0.9500 ?
C15 C16 . 1.387(2) ?
C15 H15 . 0.9500 ?
C16 C17 . 1.390(2) ?
C16 C19 . 1.5178(19) ?
C17 C18 . 1.394(2) ?
C17 H17 . 0.9500 ?
C18 H18 . 0.9500 ?
C19 C20 . 1.527(2) ?
C19 H19A . 0.9900 ?
C19 H19B . 0.9900 ?
C20 C21 . 1.5254(19) ?
C20 H20A . 0.9900 ?
C20 H20B . 0.9900 ?
C21 C22 . 1.523(2) ?
C21 H21A . 0.9900 ?
C21 H21B . 0.9900 ?
C22 H22A . 0.9800 ?
C22 H22B . 0.9800 ?
C22 H22C . 0.9800 ?
C23 C24 . 1.528(2) ?
C23 H23A . 0.9900 ?
C23 H23B . 0.9900 ?
C24 C25 . 1.521(2) ?
C24 H24A . 0.9900 ?
C24 H24B . 0.9900 ?
C25 H25A . 0.9800 ?
C25 H25B . 0.9800 ?
C25 H25C . 0.9800 ?

loop_
_geom_hbond_atom_site_label_D
_geom_hbond_atom_site_label_H
_geom_hbond_atom_site_label_A
_geom_hbond_site_symmetry_A
_geom_hbond_distance_DH
_geom_hbond_distance_HA
_geom_hbond_distance_DA
_geom_hbond_angle_DHA
N2 H1 N1 5_565 0.906(18) 2.290(18) 2.8586(16) 120.5(15)
N2 H1 N1 1 0.906(18) 2.425(19) 2.9779(17) 119.5(14)

loop_
_geom_torsion_atom_site_label_1
_geom_torsion_atom_site_label_2
_geom_torsion_atom_site_label_3
_geom_torsion_atom_site_label_4
_geom_torsion_site_symmetry_1
_geom_torsion_site_symmetry_2
_geom_torsion_site_symmetry_3
_geom_torsion_site_symmetry_4
_geom_torsion
_geom_torsion_publ_flag
C4 N1 C1 C10 . . . 5_565 -178.47(14) ?
C4 N1 C1 C2 . . . . 1.20(15) ?
N1 C1 C2 C3 1 . . . -0.59(16) ?
N1 C1 C2 C3 . . . . -0.59(16) ?
C10 C1 C2 C3 5_565 . . . 179.08(14) ?
C1 C2 C3 C4 . . . . -0.25(16) ?
C1 N1 C4 C5 . . . . 176.60(13) ?
C1 N1 C4 C3 . . . . -1.36(15) ?
C2 C3 C4 N1 . . . 1 1.03(17) ?
C2 C3 C4 N1 . . . . 1.03(17) ?
C2 C3 C4 C5 . . . . -176.99(13) ?
N1 C4 C5 C6 1 . . . 1.2(2) ?
N1 C4 C5 C6 . . . . 1.2(2) ?
C3 C4 C5 C6 . . . . 178.96(14) ?
N1 C4 C5 C11 1 . . . -176.41(13) ?
N1 C4 C5 C11 . . . . -176.41(13) ?
C3 C4 C5 C11 . . . . 1.3(2) ?
C9 N2 C6 C5 . . . . -179.94(13) ?
C9 N2 C6 C7 . . . . -0.04(15) ?
C4 C5 C6 N2 . . . . 0.0(2) ?
C11 C5 C6 N2 . . . . 177.62(13) ?
C4 C5 C6 C7 . . . . -179.92(14) ?
C11 C5 C6 C7 . . . . -2.3(2) ?
N2 C6 C7 C8 . . . . 0.00(16) ?
C5 C6 C7 C8 . . . . 179.90(14) ?
C6 C7 C8 C9 . . . . 0.03(16) ?
C6 N2 C9 C10 . . . . 180.00(14) ?
C6 N2 C9 C8 . . . . 0.06(15) ?
C7 C8 C9 N2 . . . . -0.06(16) ?
C7 C8 C9 C10 . . . . 180.00(14) ?
N2 C9 C10 C1 . . . 5_565 -3.7(2) ?
C8 C9 C10 C1 . . . 5_565 176.18(14) ?
N2 C9 C10 C23 . . . . 178.81(13) ?
C8 C9 C10 C23 . . . . -1.3(2) ?
C18 C13 C14 C15 . . . . -1.6(2) ?
C12 C13 C14 C15 . . . . 176.26(15) ?
C13 C14 C15 C16 . . . . -0.1(2) ?
C14 C15 C16 C17 . . . . 1.5(2) ?
C14 C15 C16 C19 . . . . -179.96(15) ?
C15 C16 C17 C18 . . . . -1.2(2) ?
C19 C16 C17 C18 . . . . -179.69(14) ?
C16 C17 C18 C13 . . . . -0.5(2) ?
C14 C13 C18 C17 . . . . 1.9(2) ?
C12 C13 C18 C17 . . . . -175.87(14) ?
C15 C16 C19 C20 . . . . -92.00(18) ?
C17 C16 C19 C20 . . . . 86.47(17) ?
C16 C19 C20 C21 . . . . 173.83(13) ?
C19 C20 C21 C22 . . . . 176.50(13) ?
C9 C10 C23 C24 . . . . 92.90(16) ?
C1 C10 C23 C24 5_565 . . . -84.67(16) ?
C10 C23 C24 C25 . . . . 179.15(13) ?
